data_1571833
loop_
_publ_author_name
'Carroll, Robert C.'
'Coles, Simon J.'

_publ_section_title
;
 Statistical optimization of guest uptake in crystalline sponges: grading
 structural outcomes.
;
_journal_coeditor_code LT5068
_journal_issue 4
_journal_name_full IUCrJ
_journal_paper_doi 10.1107/S2052252524004871
_journal_volume 11
_journal_year 2024
_chemical_formula_moiety 'C36 H24 I6 N12 Zn3'
_chemical_formula_sum 'C36 H24 I6 N12 Zn3'
_chemical_formula_weight 1582.18
_chemical_name_systematic catena-[bis(mu-2,4,6-tri(pyridin-4-yl)-1,3,5-triazine)-hexaiodo-tri-zinc
_space_group_crystal_system monoclinic
_space_group_IT_number 15
_space_group_name_Hall '-C 2yc'
_space_group_name_H-M_alt 'C 1 2/c 1'
_atom_sites_solution_hydrogens geom
_atom_sites_solution_primary dual
_audit_creation_date 2024-02-07
_audit_creation_method
;
Olex2 1.5-alpha
(compiled 2024.01.24 svn.r2f8d729c for OlexSys, GUI svn.r6923)
;
_cell_angle_alpha 90
_cell_angle_beta 100.460(3)
_cell_angle_gamma 90
_cell_formula_units_Z 8
_cell_length_a 34.3369(12)
_cell_length_b 15.0656(4)
_cell_length_c 29.8140(12)
_cell_measurement_reflns_used 12682
_cell_measurement_temperature 100.00(10)
_cell_measurement_theta_max 66.2540
_cell_measurement_theta_min 2.6620
_cell_volume 15166.7(9)
_computing_cell_refinement 'CrysAlisPro 1.171.42.72a (Rigaku OD, 2022)'
_computing_data_collection 'CrysAlisPro 1.171.42.72a (Rigaku OD, 2022)'
_computing_data_reduction 'CrysAlisPro 1.171.42.72a (Rigaku OD, 2022)'
_computing_molecular_graphics 'Olex2 1.5-alpha (Dolomanov et al., 2009)'
_computing_publication_material 'Olex2 1.5-alpha (Dolomanov et al., 2009)'
_computing_structure_refinement 'SHELXL 2016/6 (Sheldrick, 2015)'
_computing_structure_solution 'SHELXT 2014/5 (Sheldrick, 2014)'
_diffrn_ambient_environment N~2~
_diffrn_ambient_temperature 100.00(10)
_diffrn_detector 'hybrid pixel array detector'
_diffrn_detector_area_resol_mean 10
_diffrn_detector_dtime 0.000
_diffrn_detector_type 'Rigaku, HyPix Arc-100'
_diffrn_measured_fraction_theta_full 0.995
_diffrn_measured_fraction_theta_max 0.993
_diffrn_measurement_details
;
List of Runs (angles in degrees, time in seconds):

  # Type    Start    End  Width  t~exp~   \w     \q     \k     \f   Frames
--------------------------------------------------------------------------
  1  \w     22.00  47.00   0.50    2.10    --   83.27 -62.00 -35.00   50
  2  \w    102.00 138.00   0.50    2.10    --   83.27  62.00 102.00   72
  3  \w    106.00 149.00   0.50    2.10    --   83.27  57.00-120.00   86
  4  \w     45.00  91.00   0.50    2.10    --   83.27 -77.00-150.00   92
  5  \w     12.00  44.00   0.50    2.10    --   83.27 -37.00 150.00   64
  6  \w     16.00  68.00   0.50    2.10    --   83.27 -57.00 -60.00  104
  7  \w     12.00  43.00   0.50    2.10    --   83.27 -37.00-180.00   62
  8  \w     13.00  38.00   0.50    2.10    --   83.27 -37.00 -30.00   50
  9  \w     95.00 145.00   0.50    2.10    --   83.27  77.00 -30.00  100
 10  \w     30.00  65.00   0.50    2.10    --   83.27 -77.00-180.00   70
 11  \w     70.00  96.00   0.50    2.10    --   83.27 -77.00  90.00   52
 12  \w     17.00  43.00   0.50    2.10    --   83.27 -37.00   0.00   52
 13  \w     22.00  63.00   0.50    2.10    --   83.27 -77.00  90.00   82
 14  \w     31.00  57.00   0.50    2.10    --   83.27 -77.00 -90.00   52
 15  \w     69.00  95.00   0.50    2.10    --   83.27 -77.00 -90.00   52
 16  \w     31.00  57.00   0.50    2.10    --   83.27-125.00  60.00   52
 17  \w     87.00 142.00   0.50    2.10    --   83.27 125.00 -90.00  110
 18  \w     84.00 109.00   0.50    2.10    --   83.27 125.00-120.00   50
 19  \w     16.00  63.00   0.50    2.10    --   83.27 -57.00 -90.00   94
 20  \w     66.00  94.00   0.50    2.10    --   83.27 -77.00-120.00   56
 21  \w    -71.00 -13.00   0.50    2.10    --  -79.30  62.00 102.00  116
 22  \w   -146.00 -82.00   0.50    2.10    --  -79.30 -62.00 -35.00  128
 23  \w    -40.00 -15.00   0.50    2.10    --  -79.30  37.00-120.00   50
 24  \w    -39.00  -8.00   0.50    2.10    --  -79.30  37.00 -60.00   62
 25  \w    -39.00  -8.00   0.50    2.10    --  -79.30  37.00 -90.00   62
 26  \w   -122.00 -44.00   0.50    0.70    --  -55.02 -62.00 -35.00  156
 27  \w    -50.00 -17.00   0.50    0.70    --  -55.02 125.00-150.00   66
 28  \w    -24.00  14.00   0.50    0.70    --  -55.02  19.00  60.00   76
 29  \w    -99.00 -59.00   0.50    0.70    --  -55.02 125.00-150.00   80
 30  \w     41.00 118.00   0.50    0.70    --   51.52  62.00 102.00  154
 31  \w    -15.00  62.00   0.50    0.70    --   51.52 -62.00 -35.00  154
;
_diffrn_measurement_device 'four-circle diffractometer'
_diffrn_measurement_device_details 'Rigaku, UG2 \k goniometer'
_diffrn_measurement_device_type
; Rigaku 007HF diffractometer equipped with Arc)Sec VHF Varimax confocal
 mirrors and a UG2 goniometer and HyPix Arc-100 detector
;
_diffrn_measurement_method 'profile data from \w-scans'
_diffrn_measurement_specimen_support 'MiTeGen loops'
_diffrn_orient_matrix_type 'CrysAlisPro convention (1999,Acta A55,543-557)'
_diffrn_orient_matrix_UB_11 -0.0276596000
_diffrn_orient_matrix_UB_12 -0.0157691000
_diffrn_orient_matrix_UB_13 -0.0461276000
_diffrn_orient_matrix_UB_21 -0.0185155000
_diffrn_orient_matrix_UB_22 0.0924076000
_diffrn_orient_matrix_UB_23 0.0032103000
_diffrn_orient_matrix_UB_31 0.0312214000
_diffrn_orient_matrix_UB_32 0.0407671000
_diffrn_orient_matrix_UB_33 -0.0249622000
_diffrn_radiation_collimation 0.3
_diffrn_radiation_monochromator 'Arc)Sec VHF Varimax focusing mirrors'
_diffrn_radiation_probe x-ray
_diffrn_radiation_type 'Cu K\a'
_diffrn_radiation_wavelength 1.54184
_diffrn_reflns_av_R_equivalents 0.0428
_diffrn_reflns_av_unetI/netI 0.0256
_diffrn_reflns_Laue_measured_fraction_full 0.995
_diffrn_reflns_Laue_measured_fraction_max 0.993
_diffrn_reflns_limit_h_max 41
_diffrn_reflns_limit_h_min -36
_diffrn_reflns_limit_k_max 18
_diffrn_reflns_limit_k_min -18
_diffrn_reflns_limit_l_max 35
_diffrn_reflns_limit_l_min -35
_diffrn_reflns_number 70635
_diffrn_reflns_point_group_measured_fraction_full 0.995
_diffrn_reflns_point_group_measured_fraction_max 0.993
_diffrn_reflns_theta_full 67.684
_diffrn_reflns_theta_max 68.252
_diffrn_reflns_theta_min 2.617
_diffrn_source 'Rotating anode'
_diffrn_source_current 30.0
_diffrn_source_power 1.2
_diffrn_source_target Cu
_diffrn_source_type 'Rigaku 007 HF'
_diffrn_source_voltage 40.0
_exptl_absorpt_coefficient_mu 20.487
_exptl_absorpt_correction_T_max 0.312
_exptl_absorpt_correction_T_min 0.058
_exptl_absorpt_correction_type analytical
_exptl_absorpt_process_details
;
CrysAlisPro 1.171.42.72a (Rigaku Oxford Diffraction, 2022)
Analytical numeric absorption correction using a multifaceted crystal
model based on expressions derived by R.C. Clark & J.S. Reid.
(Clark, R. C. & Reid, J. S. (1995). Acta Cryst. A51, 887-897)
Empirical absorption correction using spherical harmonics,
implemented in SCALE3 ABSPACK scaling algorithm.
;
_exptl_crystal_colour colourless
_exptl_crystal_colour_primary colourless
_exptl_crystal_density_diffrn 1.386
_exptl_crystal_description block
_exptl_crystal_F_000 5856
_exptl_crystal_size_max 0.2
_exptl_crystal_size_mid 0.14
_exptl_crystal_size_min 0.09
_refine_diff_density_max 0.706
_refine_diff_density_min -0.810
_refine_diff_density_rms 0.108
_refine_ls_extinction_method none
_refine_ls_goodness_of_fit_ref 1.095
_refine_ls_hydrogen_treatment constr
_refine_ls_matrix_type full
_refine_ls_number_parameters 622
_refine_ls_number_reflns 13796
_refine_ls_number_restraints 21
_refine_ls_restrained_S_all 1.103
_refine_ls_R_factor_all 0.0800
_refine_ls_R_factor_gt 0.0653
_refine_ls_shift/su_max 0.000
_refine_ls_shift/su_mean 0.000
_refine_ls_structure_factor_coef Fsqd
_refine_ls_weighting_details 'w=1/[\s^2^(Fo^2^)+(0.1328P)^2^+19.9313P] where P=(Fo^2^+2Fc^2^)/3'
_refine_ls_weighting_scheme calc
_refine_ls_wR_factor_gt 0.2153
_refine_ls_wR_factor_ref 0.2282
_reflns_Friedel_coverage 0.000
_reflns_number_gt 9615
_reflns_number_total 13796
_reflns_threshold_expression 'I > 2\s(I)'
_cod_data_source_file lt5068.cif
_cod_data_source_block 4_10_24c
_cod_database_code 1571833
_shelx_shelxl_version_number 2016/6
_chemical_oxdiff_formula '(Zn3 I6 N12 H24 C36) (C15 H16 O3)2 (C6 H12)2'
_chemical_oxdiff_usercomment 9300-04
_shelx_space_group_comment
;
The symmetry employed for this shelxl refinement is uniquely defined
by the following loop, which should always be used as a source of
symmetry information in preference to the above space-group names.
They are only intended as comments.
;
_shelx_estimated_absorpt_t_max 0.260
_shelx_estimated_absorpt_t_min 0.105
_olex2_refinement_description
;
1. Fixed Uiso
 At 1.2 times of:
  All C(H) groups
2. Restrained distances
 I303-Zn32 \\sim I403-Zn42
 with sigma of 0.02
 I304-Zn32 \\sim I404-Zn42
 with sigma of 0.02
 Zn32-N306 \\sim Zn42-N306
 with sigma of 0.02
 Zn32-N307 \\sim Zn42-N307
 with sigma of 0.02
 I303-I304 \\sim I403-I404
 with sigma of 0.04
 I303-N306 \\sim I403-N306
 with sigma of 0.04
 I303-N307 \\sim I403-N307
 with sigma of 0.04
 I304-N306 \\sim I404-N306
 with sigma of 0.04
 I304-N307 \\sim I404-N307
 with sigma of 0.04
 I402-Zn41 \\sim I302-Zn31
 with sigma of 0.02
 I401-Zn41 \\sim I301-Zn31
 with sigma of 0.02
 Zn41-N301 \\sim Zn31-N301
 with sigma of 0.02
 I402-I401 \\sim I302-I301
 with sigma of 0.04
 I402-N301 \\sim I302-N301
 with sigma of 0.04
 I401-N301 \\sim I301-N301
 with sigma of 0.04
 I405-Zn43 \\sim I305-Zn33
 with sigma of 0.02
 I406-Zn43 \\sim I306-Zn33
 with sigma of 0.02
 Zn43-N312 \\sim Zn33-N312
 with sigma of 0.02
 I405-I406 \\sim I305-I306
 with sigma of 0.04
 I405-N312 \\sim I305-N312
 with sigma of 0.04
 I406-N312 \\sim I306-N312
 with sigma of 0.04
3. Others
 Fixed Sof: I405(0.44604) I406(0.44604) I303(0.48436) I402(0.4781)
 Zn43(0.44604) I401(0.4781) I304(0.48436) Zn32(0.48436) Zn41(0.4781)
 I403(0.46778) Zn42(0.46778) I404(0.46778) I301(0.49339) Zn31(0.49339)
 I302(0.49339) I305(0.51584) Zn33(0.51584) I306(0.51584) I503(0.04785)
 I504(0.04785) Zn52(0.04785) I501(0.02851) I502(0.02851) Zn51(0.02851)
 I505(0.03812) I506(0.03812) Zn53(0.03812)
 Fixed Uiso: I503(0.08) I504(0.08) Zn52(0.08) I501(0.08) I502(0.08) Zn51(0.08)
 I505(0.08) I506(0.08) Zn53(0.08)
4.a Aromatic/amide H refined with riding coordinates:
 C313(H313), C314(H314), C334(H334), C333(H333), C311(H311), C318(H318),
 C321(H321), C310(H310), C319(H319), C323(H323), C320(H320), C304(H304),
 C302(H302), C329(H329), C324(H324), C330(H330), C336(H336), C337(H337),
 C305(H305), C316(H316), C301(H301), C332(H332), C331(H331), C315(H315)
;
_smtbx_masks_void_probe_radius 1.2
_smtbx_masks_void_truncation_radius 1.2
_olex2_date_sample_data_collection 2024-02-06
_olex2_date_sample_submission 2024-02-06
_olex2_submission_original_sample_id 4_10_24c
_olex2_submission_special_instructions 'No special instructions were received'
_oxdiff_exptl_absorpt_empirical_details
;
Empirical correction (ABSPACK) includes:
- Absorption correction using spherical harmonics
- Frame scaling
- Detector area scaling
- B-factor correction
;
_oxdiff_exptl_absorpt_empirical_full_max 3.148
_oxdiff_exptl_absorpt_empirical_full_min 0.434

loop_
_space_group_symop_operation_xyz
'x, y, z'
'-x, y, -z+1/2'
'x+1/2, y+1/2, z'
'-x+1/2, y+1/2, -z+1/2'
'-x, -y, -z'
'x, -y, z-1/2'
'-x+1/2, -y+1/2, -z'
'x+1/2, -y+1/2, z-1/2'

loop_
_atom_site_label
_atom_site_type_symbol
_atom_site_fract_x
_atom_site_fract_y
_atom_site_fract_z
_atom_site_U_iso_or_equiv
_atom_site_adp_type
_atom_site_occupancy
_atom_site_site_symmetry_order
_atom_site_calc_flag
_atom_site_refinement_flags_posn
_atom_site_refinement_flags_adp
_atom_site_refinement_flags_occupancy
_atom_site_disorder_assembly
_atom_site_disorder_group
I405 I 0.88716(15) 0.2621(3) 0.93846(14) 0.1298(17) Uani 0.446 1 d D . P A 1
I406 I 0.98073(19) 0.3541(5) 0.86212(16) 0.152(2) Uani 0.446 1 d D . P A 1
I303 I 0.6213(2) 0.2626(4) 0.5707(2) 0.175(3) Uani 0.4844 1 d D . P B 1
I402 I 0.37532(8) 0.65786(16) 0.80721(9) 0.1180(7) Uani 0.4781 1 d D . P C 1
Zn43 Zn 0.9234(3) 0.3803(8) 0.9022(4) 0.119(4) Uani 0.446 1 d D . P A 1
I401 I 0.26912(9) 0.73296(18) 0.70597(11) 0.1338(8) Uani 0.4781 1 d D . P C 1
I304 I 0.66037(18) 0.4522(5) 0.46659(18) 0.171(2) Uani 0.4844 1 d D . P B 1
Zn32 Zn 0.6356(2) 0.4175(5) 0.5396(3) 0.116(2) Uani 0.4844 1 d D . P B 1
Zn41 Zn 0.32972(14) 0.6384(4) 0.73113(18) 0.0977(11) Uani 0.4781 1 d D . P C 1
N303 N 0.4309(2) 0.7777(4) 0.5599(2) 0.0952(19) Uani 1 1 d . . . . .
N308 N 0.78080(16) 0.5521(3) 0.7243(2) 0.0851(17) Uani 1 1 d . . . . .
N305 N 0.4382(2) 1.0244(4) 0.4518(2) 0.0894(17) Uani 1 1 d . . . . .
N312 N 0.87991(17) 0.4485(3) 0.8595(2) 0.0887(18) Uani 1 1 d D . . . .
N309 N 0.76649(18) 0.6887(4) 0.6843(2) 0.0898(17) Uani 1 1 d . . . . .
N302 N 0.4653(2) 0.6432(4) 0.5828(2) 0.094(2) Uani 1 1 d . . . . .
N304 N 0.48346(19) 0.7322(4) 0.5245(2) 0.0913(18) Uani 1 1 d . . . . .
N310 N 0.81810(18) 0.6800(3) 0.7496(2) 0.0931(19) Uani 1 1 d . . . . .
N306 N 0.5842(3) 0.4868(6) 0.5427(4) 0.121(3) Uani 1 1 d D . . . .
C309 C 0.4514(2) 0.8736(4) 0.5040(2) 0.0802(19) Uani 1 1 d . . . . .
C317 C 0.5208(2) 0.5981(5) 0.5480(3) 0.092(2) Uani 1 1 d . . . . .
C313 C 0.4683(2) 0.9662(5) 0.4469(3) 0.0800(17) Uani 1 1 d . . . . .
H313 H 0.484697 0.979051 0.425274 0.096 Uiso 1 1 calc R U . . .
C326 C 0.7944(2) 0.7256(4) 0.7167(3) 0.092(2) Uani 1 1 d . . . . .
C327 C 0.8095(2) 0.5943(4) 0.7526(3) 0.085(2) Uani 1 1 d . . . . .
C307 C 0.4559(3) 0.7872(5) 0.5310(3) 0.089(2) Uani 1 1 d . . . . .
N311 N 0.8139(3) 1.0030(4) 0.7220(4) 0.129(3) Uani 1 1 d . . . . .
C314 C 0.4749(2) 0.8895(5) 0.4729(3) 0.089(2) Uani 1 1 d . . . . .
H314 H 0.495362 0.849234 0.469061 0.106 Uiso 1 1 calc R U . . .
N307 N 0.6738(2) 0.4709(4) 0.5952(3) 0.131(3) Uani 1 1 d D . . . .
C335 C 0.8339(2) 0.5438(4) 0.7905(3) 0.083(2) Uani 1 1 d . . . . .
C325 C 0.7620(2) 0.6016(4) 0.6898(3) 0.087(2) Uani 1 1 d . . . . .
C308 C 0.4877(3) 0.6602(5) 0.5514(3) 0.094(3) Uani 1 1 d . . . . .
C334 C 0.8265(2) 0.4555(4) 0.7971(3) 0.098(3) Uani 1 1 d . . . . .
H334 H 0.805405 0.425904 0.777881 0.118 Uiso 1 1 calc R U . . .
C322 C 0.7317(2) 0.5567(4) 0.6566(3) 0.092(2) Uani 1 1 d . . . . .
C333 C 0.8502(2) 0.4112(5) 0.8316(3) 0.097(2) Uani 1 1 d . . . . .
H333 H 0.844946 0.350104 0.835818 0.116 Uiso 1 1 calc R U . . .
C306 C 0.4376(3) 0.7026(5) 0.5854(3) 0.093(2) Uani 1 1 d . . . . .
C328 C 0.8011(2) 0.8224(5) 0.7172(3) 0.092(2) Uani 1 1 d . . . . .
N301 N 0.3605(4) 0.6575(6) 0.6761(4) 0.149(4) Uani 1 1 d D . . . .
C311 C 0.4175(3) 1.0069(6) 0.4834(3) 0.105(3) Uani 1 1 d . . . . .
H311 H 0.398380 1.049487 0.488500 0.126 Uiso 1 1 calc R U . . .
C303 C 0.4116(3) 0.6881(5) 0.6169(3) 0.094(2) Uani 1 1 d . . . . .
C318 C 0.5373(3) 0.5928(6) 0.5109(4) 0.115(3) Uani 1 1 d . . . . .
H318 H 0.527514 0.628715 0.485110 0.138 Uiso 1 1 calc R U . . .
C321 C 0.7081(2) 0.6021(6) 0.6209(3) 0.107(3) Uani 1 1 d . . . . .
H321 H 0.711543 0.664014 0.616990 0.129 Uiso 1 1 calc R U . . .
C310 C 0.4213(3) 0.9303(6) 0.5102(3) 0.110(3) Uani 1 1 d . . . . .
H310 H 0.404279 0.918126 0.531238 0.133 Uiso 1 1 calc R U . . .
C319 C 0.5685(3) 0.5356(6) 0.5097(4) 0.114(3) Uani 1 1 d . . . . .
H319 H 0.578885 0.532606 0.482351 0.137 Uiso 1 1 calc R U . . .
C323 C 0.7242(3) 0.4677(5) 0.6610(4) 0.127(4) Uani 1 1 d . . . . .
H323 H 0.738035 0.434676 0.686058 0.152 Uiso 1 1 calc R U . . .
C320 C 0.6800(3) 0.5567(5) 0.5919(3) 0.125(4) Uani 1 1 d . . . . .
H320 H 0.664045 0.588497 0.567802 0.150 Uiso 1 1 calc R U . . .
C304 C 0.4181(4) 0.6246(7) 0.6506(4) 0.126(3) Uani 1 1 d . . . . .
H304 H 0.441234 0.588993 0.653619 0.151 Uiso 1 1 calc R U . . .
C302 C 0.3779(4) 0.7320(7) 0.6161(4) 0.132(4) Uani 1 1 d . . . . .
H302 H 0.371982 0.778125 0.594207 0.159 Uiso 1 1 calc R U . . .
C329 C 0.7794(3) 0.8794(5) 0.6856(4) 0.140(4) Uani 1 1 d . . . . .
H329 H 0.759364 0.857552 0.661972 0.169 Uiso 1 1 calc R U . . .
C324 C 0.6966(3) 0.4275(6) 0.6284(5) 0.165(6) Uani 1 1 d . . . . .
H324 H 0.693602 0.364971 0.629892 0.197 Uiso 1 1 calc R U . . .
C330 C 0.7879(4) 0.9709(8) 0.6898(6) 0.167(6) Uani 1 1 d . . . . .
H330 H 0.773803 1.010444 0.667875 0.201 Uiso 1 1 calc R U . . .
C336 C 0.8619(3) 0.5839(5) 0.8198(4) 0.146(5) Uani 1 1 d . . . . .
H336 H 0.866618 0.645471 0.816584 0.176 Uiso 1 1 calc R U . . .
C337 C 0.8846(3) 0.5362(6) 0.8553(4) 0.148(5) Uani 1 1 d . . . . .
H337 H 0.903702 0.566508 0.877002 0.178 Uiso 1 1 calc R U . . .
C305 C 0.3932(5) 0.6114(7) 0.6790(5) 0.151(5) Uani 1 1 d . . . . .
H305 H 0.399225 0.567469 0.702095 0.181 Uiso 1 1 calc R U . . .
C316 C 0.5359(4) 0.5468(8) 0.5857(5) 0.149(4) Uani 1 1 d . . . . .
H316 H 0.525775 0.547426 0.613254 0.179 Uiso 1 1 calc R U . . .
C301 C 0.3512(4) 0.7177(7) 0.6434(5) 0.133(4) Uani 1 1 d . . . . .
H301 H 0.326902 0.749212 0.639338 0.159 Uiso 1 1 calc R U . . .
C332 C 0.8292(4) 0.8618(6) 0.7493(4) 0.143(5) Uani 1 1 d . . . . .
H332 H 0.845302 0.826109 0.771590 0.171 Uiso 1 1 calc R U . . .
C331 C 0.8346(5) 0.9510(6) 0.7497(5) 0.180(7) Uani 1 1 d . . . . .
H331 H 0.855029 0.975468 0.772105 0.216 Uiso 1 1 calc R U . . .
I403 I 0.6133(2) 0.2578(4) 0.5912(3) 0.198(4) Uani 0.4678 1 d D . P B 2
Zn42 Zn 0.6298(2) 0.3990(5) 0.5519(3) 0.146(5) Uani 0.4678 1 d D . P B 2
I404 I 0.65268(19) 0.4133(5) 0.4764(2) 0.201(3) Uani 0.4678 1 d D . P B 2
I301 I 0.25179(12) 0.71690(19) 0.68020(19) 0.228(2) Uani 0.4934 1 d D . P C 2
Zn31 Zn 0.3151(2) 0.6427(3) 0.7150(2) 0.167(3) Uani 0.4934 1 d D . P C 2
I302 I 0.35266(16) 0.6788(2) 0.79531(14) 0.235(2) Uani 0.4934 1 d D . P C 2
I305 I 0.88189(13) 0.2648(2) 0.94546(9) 0.0873(7) Uani 0.5158 1 d D . P A 2
Zn33 Zn 0.92032(19) 0.3745(5) 0.90559(18) 0.0617(10) Uani 0.5158 1 d D . P A 2
I306 I 0.97521(11) 0.3457(3) 0.86120(8) 0.0818(5) Uani 0.5158 1 d D . P A 2
I503 I 0.5963(4) 0.2682(10) 0.6073(4) 0.080 Uiso 0.0478 1 d . U P B 3
I504 I 0.6443(5) 0.4164(10) 0.4942(5) 0.080 Uiso 0.0478 1 d . U P B 3
Zn52 Zn 0.6191(12) 0.396(3) 0.5660(13) 0.080 Uiso 0.0478 1 d . U P B 3
I501 I 0.2406(6) 0.6980(15) 0.6445(6) 0.080 Uiso 0.0285 1 d . U P C 3
I502 I 0.3190(5) 0.7038(14) 0.7761(6) 0.080 Uiso 0.0285 1 d . U P C 3
Zn51 Zn 0.3033(14) 0.647(4) 0.6911(14) 0.080 Uiso 0.0285 1 d . U P C 3
C315 C 0.5697(4) 0.4907(8) 0.5783(6) 0.150(5) Uani 1 1 d . . . . .
H315 H 0.581602 0.454221 0.603026 0.181 Uiso 1 1 calc R U . . .
I505 I 0.8607(5) 0.2796(10) 0.9557(5) 0.080 Uiso 0.0381 1 d . U P A 3
I506 I 0.9690(6) 0.3440(14) 0.8857(7) 0.080 Uiso 0.0381 1 d . U P A 3
Zn53 Zn 0.9082(14) 0.378(4) 0.9194(18) 0.080 Uiso 0.0381 1 d . U P A 3

loop_
_atom_site_aniso_label
_atom_site_aniso_U_11
_atom_site_aniso_U_22
_atom_site_aniso_U_33
_atom_site_aniso_U_23
_atom_site_aniso_U_13
_atom_site_aniso_U_12
I405 0.111(2) 0.0504(11) 0.202(4) 0.0076(18) -0.041(2) 0.0000(11)
I406 0.149(4) 0.120(3) 0.160(3) -0.008(2) -0.045(2) 0.050(3)
I303 0.150(3) 0.0634(12) 0.250(4) -0.0180(18) -0.126(3) 0.0038(16)
I402 0.1695(16) 0.0603(7) 0.1131(9) -0.0091(6) -0.0038(10) -0.0146(8)
Zn43 0.117(6) 0.051(3) 0.156(7) -0.005(3) -0.061(4) 0.011(3)
I401 0.1421(16) 0.0548(8) 0.201(2) 0.0306(9) 0.0226(13) 0.0194(8)
I304 0.114(2) 0.231(5) 0.1494(19) -0.098(3) -0.0273(14) 0.017(2)
Zn32 0.099(3) 0.074(3) 0.151(3) -0.037(3) -0.046(2) 0.017(2)
Zn41 0.1195(19) 0.0388(13) 0.124(2) 0.0085(13) -0.0060(17) -0.0057(12)
N303 0.096(4) 0.071(4) 0.103(4) 0.009(3) -0.024(4) -0.001(3)
N308 0.072(3) 0.036(2) 0.129(4) -0.004(3) -0.031(3) 0.003(2)
N305 0.101(4) 0.064(3) 0.090(4) 0.006(3) -0.017(3) 0.009(3)
N312 0.081(3) 0.044(3) 0.122(4) -0.010(3) -0.031(3) 0.001(2)
N309 0.093(4) 0.043(3) 0.118(4) 0.002(3) -0.023(3) 0.009(3)
N302 0.101(4) 0.062(3) 0.099(4) 0.006(3) -0.039(4) -0.008(3)
N304 0.089(4) 0.061(3) 0.105(4) 0.003(3) -0.032(3) 0.002(3)
N310 0.088(4) 0.039(2) 0.132(5) -0.003(3) -0.034(3) 0.001(2)
N306 0.104(6) 0.099(6) 0.139(6) -0.007(5) -0.041(5) -0.004(4)
C309 0.087(4) 0.057(4) 0.082(4) 0.000(3) -0.025(4) 0.006(3)
C317 0.087(5) 0.058(4) 0.107(5) 0.000(4) -0.042(4) -0.002(3)
C313 0.066(4) 0.067(4) 0.097(4) 0.006(3) -0.012(3) 0.007(3)
C326 0.077(4) 0.049(3) 0.131(6) 0.004(3) -0.029(4) 0.004(3)
C327 0.080(4) 0.042(3) 0.115(5) -0.002(3) -0.028(4) 0.002(3)
C307 0.091(5) 0.065(4) 0.096(5) 0.006(4) -0.022(4) 0.004(4)
N311 0.155(8) 0.040(3) 0.178(8) -0.011(4) -0.004(6) -0.015(4)
C314 0.092(5) 0.054(4) 0.100(5) -0.001(3) -0.034(4) 0.002(3)
N307 0.099(4) 0.056(3) 0.199(7) -0.035(4) -0.079(5) 0.025(3)
C335 0.076(4) 0.043(3) 0.112(5) -0.003(3) -0.028(3) 0.003(3)
C325 0.075(4) 0.047(3) 0.124(5) -0.005(3) -0.022(4) 0.007(3)
C308 0.099(5) 0.054(4) 0.106(5) 0.011(4) -0.045(5) 0.000(4)
C334 0.101(5) 0.041(3) 0.126(6) -0.007(3) -0.050(4) -0.002(3)
C322 0.086(4) 0.040(3) 0.125(5) -0.006(3) -0.043(4) 0.013(3)
C333 0.106(5) 0.051(3) 0.112(5) 0.010(3) -0.036(4) 0.000(3)
C306 0.098(5) 0.062(4) 0.102(5) 0.008(4) -0.025(4) -0.002(4)
C328 0.096(5) 0.050(3) 0.120(6) 0.001(4) -0.008(4) 0.004(3)
N301 0.209(11) 0.063(5) 0.187(9) -0.010(5) 0.067(8) -0.035(6)
C311 0.106(6) 0.084(5) 0.122(6) 0.016(5) 0.014(5) 0.035(5)
C303 0.104(6) 0.066(4) 0.101(5) -0.001(4) -0.011(5) 0.007(4)
C318 0.114(6) 0.068(5) 0.135(7) -0.012(5) -0.051(6) 0.020(4)
C321 0.096(5) 0.067(4) 0.136(6) -0.008(4) -0.041(5) 0.008(4)
C310 0.112(6) 0.100(6) 0.116(6) 0.013(5) 0.009(5) 0.033(5)
C319 0.100(5) 0.068(4) 0.150(7) -0.007(5) -0.044(5) 0.017(4)
C323 0.112(6) 0.047(4) 0.180(8) 0.001(4) -0.082(6) 0.008(4)
C320 0.131(7) 0.060(4) 0.147(7) -0.023(4) -0.076(6) 0.035(4)
C304 0.133(8) 0.094(7) 0.159(9) 0.037(6) 0.048(8) 0.007(6)
C302 0.175(11) 0.080(6) 0.144(8) 0.031(6) 0.034(8) 0.014(7)
C329 0.146(8) 0.039(4) 0.205(11) 0.021(5) -0.052(8) -0.001(4)
C324 0.145(8) 0.052(4) 0.238(12) -0.007(6) -0.119(9) 0.008(5)
C330 0.146(10) 0.075(7) 0.271(17) 0.058(9) 0.013(11) 0.040(7)
C336 0.142(7) 0.044(4) 0.202(10) 0.019(5) -0.107(7) -0.006(4)
C337 0.142(8) 0.056(4) 0.197(10) 0.006(5) -0.101(8) -0.001(5)
C305 0.224(15) 0.073(6) 0.149(9) 0.017(6) 0.020(10) 0.044(8)
C316 0.137(8) 0.105(7) 0.184(10) 0.048(7) -0.029(8) 0.043(7)
C301 0.143(9) 0.077(6) 0.187(11) 0.027(7) 0.055(9) 0.028(6)
C332 0.203(12) 0.053(4) 0.141(8) 0.012(5) -0.051(8) -0.017(6)
C331 0.279(18) 0.046(5) 0.181(11) 0.008(6) -0.047(11) -0.042(7)
I403 0.150(3) 0.0590(12) 0.328(9) -0.018(3) -0.104(5) -0.0029(14)
Zn42 0.098(4) 0.060(2) 0.231(9) -0.026(4) -0.099(5) 0.017(3)
I404 0.107(3) 0.235(6) 0.232(5) -0.139(4) -0.048(3) 0.033(3)
I301 0.252(4) 0.0760(17) 0.407(6) 0.095(3) 0.197(5) 0.070(2)
Zn31 0.283(9) 0.0407(15) 0.201(7) 0.003(4) 0.109(7) -0.001(4)
I302 0.396(6) 0.108(2) 0.236(4) -0.080(2) 0.147(4) -0.122(3)
I305 0.1126(15) 0.0590(10) 0.0892(8) -0.0048(6) 0.0154(9) -0.0174(9)
Zn33 0.067(2) 0.048(2) 0.0621(13) -0.0022(12) -0.0083(12) -0.0018(14)
I306 0.0825(8) 0.0880(11) 0.0708(9) 0.0071(7) 0.0026(7) 0.0172(7)
C315 0.115(8) 0.093(7) 0.210(13) 0.035(9) -0.060(9) 0.035(6)

loop_
_atom_type_symbol
_atom_type_description
_atom_type_scat_dispersion_real
_atom_type_scat_dispersion_imag
_atom_type_scat_source
C C 0.0181 0.0091 'International Tables Vol C Tables 4.2.6.8 and 6.1.1.4'
H H 0.0000 0.0000 'International Tables Vol C Tables 4.2.6.8 and 6.1.1.4'
I I -0.3257 6.8362 'International Tables Vol C Tables 4.2.6.8 and 6.1.1.4'
N N 0.0311 0.0180 'International Tables Vol C Tables 4.2.6.8 and 6.1.1.4'
Zn Zn -1.5491 0.6778 'International Tables Vol C Tables 4.2.6.8 and 6.1.1.4'

loop_
_exptl_crystal_face_index_h
_exptl_crystal_face_index_k
_exptl_crystal_face_index_l
_exptl_crystal_face_perp_dist
-1 0 0 0.0524
-1 2 0 0.0567
2 -2 -1 0.0931
-1 0 1 0.0425
1 0 -1 0.0722
0 0 1 0.0493
0 0 -1 0.0450
1 0 1 0.0439
-2 -1 2 0.0925

loop_
_geom_angle_atom_site_label_1
_geom_angle_atom_site_label_2
_geom_angle_atom_site_label_3
_geom_angle
_geom_angle_site_symmetry_1
_geom_angle_site_symmetry_3
_geom_angle_publ_flag
I406 Zn43 I405 125.6(5) . . ?
N305 Zn43 I405 105.1(5) 8_566 . ?
N305 Zn43 I406 109.8(5) 8_566 . ?
N312 Zn43 I405 105.0(4) . . ?
N312 Zn43 I406 109.2(5) . . ?
N312 Zn43 N305 98.8(5) . 8_566 ?
I304 Zn32 I303 127.5(4) . . ?
N306 Zn32 I303 102.6(5) . . ?
N306 Zn32 I304 110.9(5) . . ?
N306 Zn32 N307 101.0(4) . . ?
N307 Zn32 I303 101.3(4) . . ?
N307 Zn32 I304 110.1(5) . . ?
I401 Zn41 I402 123.0(3) . . ?
N311 Zn41 I402 109.2(4) 3_445 . ?
N311 Zn41 I401 109.2(4) 3_445 . ?
N311 Zn41 N301 100.5(4) 3_445 . ?
N301 Zn41 I402 111.3(4) . . ?
N301 Zn41 I401 101.1(4) . . ?
C307 N303 C306 112.9(8) . . ?
C327 N308 C325 114.7(5) . . ?
Zn43 N305 Zn33 5.0(4) 8_465 8_465 ?
C313 N305 Zn43 117.2(6) . 8_465 ?
C313 N305 Zn33 122.1(6) . 8_465 ?
C313 N305 Zn53 139.7(16) . 8_465 ?
C311 N305 Zn43 124.3(6) . 8_465 ?
C311 N305 C313 117.7(6) . . ?
C311 N305 Zn33 119.6(6) . 8_465 ?
C311 N305 Zn53 101.7(15) . 8_465 ?
C333 N312 Zn43 124.7(6) . . ?
C333 N312 C337 117.0(6) . . ?
C333 N312 Zn33 122.2(5) . . ?
C333 N312 Zn53 119.6(16) . . ?
C337 N312 Zn43 117.7(6) . . ?
C337 N312 Zn33 120.7(5) . . ?
C337 N312 Zn53 121.3(17) . . ?
C325 N309 C326 113.5(6) . . ?
C306 N302 C308 115.0(7) . . ?
C307 N304 C308 115.4(8) . . ?
C327 N310 C326 115.6(6) . . ?
C319 N306 Zn32 120.4(10) . . ?
C319 N306 Zn42 133.9(10) . . ?
C319 N306 Zn52 150.2(15) . . ?
C315 N306 Zn32 122.2(8) . . ?
C315 N306 C319 116.9(11) . . ?
C315 N306 Zn42 109.2(8) . . ?
C315 N306 Zn52 92.6(13) . . ?
C314 C309 C307 119.8(7) . . ?
C314 C309 C310 122.3(7) . . ?
C310 C309 C307 117.7(9) . . ?
C318 C317 C308 122.6(7) . . ?
C318 C317 C316 119.1(10) . . ?
C316 C317 C308 118.2(10) . . ?
N305 C313 H313 119.4 . . ?
N305 C313 C314 121.2(8) . . ?
C314 C313 H313 119.4 . . ?
N309 C326 C328 120.1(6) . . ?
N310 C326 N309 124.6(6) . . ?
N310 C326 C328 115.3(6) . . ?
N308 C327 C335 119.0(5) . . ?
N310 C327 N308 124.6(6) . . ?
N310 C327 C335 116.4(5) . . ?
N303 C307 C309 114.8(7) . . ?
N304 C307 N303 127.0(7) . . ?
N304 C307 C309 118.2(9) . . ?
Zn41 N311 Zn31 17.2(2) 3 3 ?
Zn41 N311 Zn51 35.1(12) 3 3 ?
C330 N311 Zn41 126.0(8) . 3 ?
C330 N311 Zn31 108.9(8) . 3 ?
C330 N311 Zn51 90.9(13) . 3 ?
C331 N311 Zn41 114.5(8) . 3 ?
C331 N311 C330 119.3(8) . . ?
C331 N311 Zn31 131.8(8) . 3 ?
C331 N311 Zn51 149.1(14) . 3 ?
C309 C314 C313 118.1(7) . . ?
C309 C314 H314 120.9 . . ?
C313 C314 H314 120.9 . . ?
C320 N307 Zn32 114.0(6) . . ?
C320 N307 C324 117.5(7) . . ?
C320 N307 Zn42 124.6(6) . . ?
C320 N307 Zn52 127.1(13) . . ?
C324 N307 Zn32 127.5(6) . . ?
C324 N307 Zn42 117.9(6) . . ?
C324 N307 Zn52 112.7(13) . . ?
C334 C335 C327 120.7(6) . . ?
C336 C335 C327 120.6(6) . . ?
C336 C335 C334 118.6(7) . . ?
N308 C325 C322 116.5(6) . . ?
N309 C325 N308 126.3(6) . . ?
N309 C325 C322 117.0(6) . . ?
N302 C308 N304 124.0(8) . . ?
N302 C308 C317 118.0(7) . . ?
N304 C308 C317 117.9(9) . . ?
C335 C334 H334 120.6 . . ?
C333 C334 C335 118.8(6) . . ?
C333 C334 H334 120.6 . . ?
C321 C322 C325 122.2(6) . . ?
C323 C322 C325 120.5(6) . . ?
C323 C322 C321 117.3(6) . . ?
N312 C333 C334 123.6(7) . . ?
N312 C333 H333 118.2 . . ?
C334 C333 H333 118.2 . . ?
N303 C306 C303 115.7(8) . . ?
N302 C306 N303 125.6(9) . . ?
N302 C306 C303 118.6(7) . . ?
C329 C328 C326 122.8(7) . . ?
C332 C328 C326 121.6(7) . . ?
C332 C328 C329 115.5(7) . . ?
C305 N301 Zn41 114.6(10) . . ?
C305 N301 C301 119.9(11) . . ?
C305 N301 Zn31 128.0(10) . . ?
C305 N301 Zn51 140.3(18) . . ?
C301 N301 Zn41 125.0(10) . . ?
C301 N301 Zn31 111.9(10) . . ?
C301 N301 Zn51 95.8(17) . . ?
N305 C311 H311 117.5 . . ?
N305 C311 C310 125.0(8) . . ?
N305 C311 Zn53 48.3(12) . 8_465 ?
C310 C311 H311 117.5 . . ?
C310 C311 Zn53 167.0(14) . 8_465 ?
Zn53 C311 H311 70.5 8_465 . ?
C304 C303 C306 123.5(9) . . ?
C302 C303 C306 124.1(8) . . ?
C302 C303 C304 112.4(10) . . ?
C317 C318 H318 119.8 . . ?
C317 C318 C319 120.4(10) . . ?
C319 C318 H318 119.8 . . ?
C322 C321 H321 120.5 . . ?
C320 C321 C322 119.1(8) . . ?
C320 C321 H321 120.5 . . ?
C309 C310 C311 115.5(9) . . ?
C309 C310 H310 122.3 . . ?
C311 C310 H310 122.3 . . ?
N306 C319 C318 124.5(12) . . ?
N306 C319 H319 117.8 . . ?
C318 C319 H319 117.8 . . ?
C322 C323 H323 120.6 . . ?
C324 C323 C322 118.7(8) . . ?
C324 C323 H323 120.6 . . ?
N307 C320 C321 123.5(7) . . ?
N307 C320 H320 118.2 . . ?
C321 C320 H320 118.2 . . ?
C303 C304 H304 118.8 . . ?
C305 C304 C303 122.4(11) . . ?
C305 C304 H304 118.8 . . ?
C303 C302 H302 116.8 . . ?
C303 C302 C301 126.5(10) . . ?
C301 C302 H302 116.8 . . ?
C328 C329 H329 121.1 . . ?
C328 C329 C330 117.9(10) . . ?
C330 C329 H329 121.1 . . ?
N307 C324 C323 123.6(8) . . ?
N307 C324 H324 118.2 . . ?
C323 C324 H324 118.2 . . ?
N311 C330 C329 122.7(11) . . ?
N311 C330 H330 118.6 . . ?
C329 C330 H330 118.6 . . ?
C335 C336 H336 119.8 . . ?
C335 C336 C337 120.4(7) . . ?
C337 C336 H336 119.8 . . ?
N312 C337 C336 121.2(7) . . ?
N312 C337 H337 119.4 . . ?
C336 C337 H337 119.4 . . ?
N301 C305 C304 121.5(11) . . ?
N301 C305 H305 119.2 . . ?
C304 C305 H305 119.2 . . ?
C317 C316 H316 123.7 . . ?
C317 C316 C315 112.7(13) . . ?
C315 C316 H316 123.7 . . ?
N301 C301 C302 117.1(11) . . ?
N301 C301 H301 121.5 . . ?
C302 C301 H301 121.5 . . ?
C328 C332 H332 119.5 . . ?
C331 C332 C328 121.0(10) . . ?
C331 C332 H332 119.5 . . ?
N311 C331 C332 123.4(12) . . ?
N311 C331 H331 118.3 . . ?
C332 C331 H331 118.3 . . ?
N306 Zn42 N307 101.5(4) . . ?
N306 Zn42 I403 112.2(5) . . ?
N306 Zn42 I404 100.4(5) . . ?
N307 Zn42 I403 110.1(4) . . ?
N307 Zn42 I404 101.3(5) . . ?
I404 Zn42 I403 127.9(4) . . ?
N311 Zn31 N301 100.8(5) 3_445 . ?
N311 Zn31 I301 117.2(4) 3_445 . ?
N311 Zn31 I302 97.6(4) 3_445 . ?
N301 Zn31 I301 113.4(5) . . ?
N301 Zn31 I302 101.2(4) . . ?
I301 Zn31 I302 123.0(3) . . ?
N305 Zn33 N312 97.3(4) 8_566 . ?
N305 Zn33 I305 106.5(3) 8_566 . ?
N305 Zn33 I306 108.4(4) 8_566 . ?
N312 Zn33 I305 108.4(3) . . ?
N312 Zn33 I306 102.5(3) . . ?
I306 Zn33 I305 129.2(3) . . ?
N306 Zn52 N307 103(2) . . ?
N306 Zn52 I503 120.8(19) . . ?
N306 Zn52 I504 83.7(15) . . ?
N307 Zn52 I503 121.1(18) . . ?
N307 Zn52 I504 82.7(13) . . ?
I504 Zn52 I503 136(2) . . ?
N311 Zn51 I501 125(2) 3_445 . ?
N311 Zn51 I502 86.1(15) 3_445 . ?
N301 Zn51 N311 94(2) . 3_445 ?
N301 Zn51 I501 128(2) . . ?
N301 Zn51 I502 98.2(18) . . ?
I501 Zn51 I502 116(2) . . ?
N306 C315 C316 126.4(11) . . ?
N306 C315 H315 116.8 . . ?
C316 C315 H315 116.8 . . ?
N305 Zn53 N312 99(2) 8_566 . ?
N305 Zn53 C311 30.0(9) 8_566 8_566 ?
N305 Zn53 I505 123(2) 8_566 . ?
N305 Zn53 I506 87.2(18) 8_566 . ?
N312 Zn53 C311 105(2) . 8_566 ?
N312 Zn53 I505 114(2) . . ?
N312 Zn53 I506 93.0(19) . . ?
C311 Zn53 I505 94.5(17) 8_566 . ?
I506 Zn53 I505 133(2) . . ?

loop_
_geom_bond_atom_site_label_1
_geom_bond_atom_site_label_2
_geom_bond_distance
_geom_bond_site_symmetry_2
_geom_bond_publ_flag
I405 Zn43 2.525(10) . ?
I406 Zn43 2.513(10) . ?
I303 Zn32 2.592(9) . ?
I402 Zn41 2.528(5) . ?
Zn43 N305 2.059(14) 8_566 ?
Zn43 N312 2.051(10) . ?
I401 Zn41 2.521(5) . ?
I304 Zn32 2.531(9) . ?
Zn32 N306 2.069(12) . ?
Zn32 N307 2.079(9) . ?
Zn41 N311 2.115(9) 3_445 ?
Zn41 N301 2.127(12) . ?
N303 C307 1.328(11) . ?
N303 C306 1.360(10) . ?
N308 C327 1.334(8) . ?
N308 C325 1.337(9) . ?
N305 C313 1.383(10) . ?
N305 C311 1.304(11) . ?
N305 Zn33 2.071(9) 8_465 ?
N305 Zn53 1.95(6) 8_465 ?
N312 C333 1.320(9) . ?
N312 C337 1.340(10) . ?
N312 Zn33 2.088(8) . ?
N312 Zn53 2.15(5) . ?
N309 C326 1.351(9) . ?
N309 C325 1.336(9) . ?
N302 C308 1.339(12) . ?
N302 C306 1.319(11) . ?
N304 C307 1.299(11) . ?
N304 C308 1.342(9) . ?
N310 C326 1.343(9) . ?
N310 C327 1.332(8) . ?
N306 C319 1.266(12) . ?
N306 Zn42 2.030(12) . ?
N306 Zn52 1.86(5) . ?
N306 C315 1.253(17) . ?
C309 C307 1.523(10) . ?
C309 C314 1.356(11) . ?
C309 C310 1.381(11) . ?
C317 C308 1.491(12) . ?
C317 C318 1.333(14) . ?
C317 C316 1.385(12) . ?
C313 H313 0.9500 . ?
C313 C314 1.388(10) . ?
C326 C328 1.476(9) . ?
C327 C335 1.489(9) . ?
N311 C330 1.281(17) . ?
N311 C331 1.261(15) . ?
N311 Zn31 2.116(9) 3 ?
N311 Zn51 2.35(6) 3 ?
C314 H314 0.9500 . ?
N307 C320 1.316(11) . ?
N307 C324 1.318(11) . ?
N307 Zn42 2.103(9) . ?
N307 Zn52 2.23(5) . ?
C335 C334 1.373(9) . ?
C335 C336 1.322(10) . ?
C325 C322 1.466(9) . ?
C334 H334 0.9500 . ?
C334 C333 1.365(9) . ?
C322 C321 1.395(10) . ?
C322 C323 1.375(10) . ?
C333 H333 0.9500 . ?
C306 C303 1.424(12) . ?
C328 C329 1.387(11) . ?
C328 C332 1.366(12) . ?
N301 C305 1.311(17) . ?
N301 C301 1.327(15) . ?
N301 Zn31 2.117(12) . ?
N301 Zn51 2.10(5) . ?
C311 H311 0.9500 . ?
C311 C310 1.395(12) . ?
C311 Zn53 2.55(6) 8_465 ?
C303 C304 1.377(13) . ?
C303 C302 1.332(15) . ?
C318 H318 0.9500 . ?
C318 C319 1.380(13) . ?
C321 H321 0.9500 . ?
C321 C320 1.357(11) . ?
C310 H310 0.9500 . ?
C319 H319 0.9500 . ?
C323 H323 0.9500 . ?
C323 C324 1.369(11) . ?
C320 H320 0.9500 . ?
C304 H304 0.9500 . ?
C304 C305 1.322(17) . ?
C302 H302 0.9500 . ?
C302 C301 1.345(15) . ?
C329 H329 0.9500 . ?
C329 C330 1.410(15) . ?
C324 H324 0.9500 . ?
C330 H330 0.9500 . ?
C336 H336 0.9500 . ?
C336 C337 1.395(11) . ?
C337 H337 0.9500 . ?
C305 H305 0.9500 . ?
C316 H316 0.9500 . ?
C316 C315 1.484(19) . ?
C301 H301 0.9500 . ?
C332 H332 0.9500 . ?
C332 C331 1.356(12) . ?
C331 H331 0.9500 . ?
I403 Zn42 2.541(9) . ?
Zn42 I404 2.524(10) . ?
I301 Zn31 2.496(8) . ?
Zn31 I302 2.565(8) . ?
I305 Zn33 2.541(6) . ?
Zn33 I306 2.529(6) . ?
I503 Zn52 2.49(5) . ?
I504 Zn52 2.47(4) . ?
I501 Zn51 2.46(5) . ?
I502 Zn51 2.64(5) . ?
C315 H315 0.9500 . ?
I505 Zn53 2.58(5) . ?
I506 Zn53 2.53(5) . ?

loop_
_geom_torsion_atom_site_label_1
_geom_torsion_atom_site_label_2
_geom_torsion_atom_site_label_3
_geom_torsion_atom_site_label_4
_geom_torsion
_geom_torsion_site_symmetry_1
_geom_torsion_site_symmetry_2
_geom_torsion_site_symmetry_3
_geom_torsion_site_symmetry_4
_geom_torsion_publ_flag
Zn43 N305 C313 C314 -166.7(6) 8_465 . . . ?
Zn43 N305 C311 C310 163.8(8) 8_465 . . . ?
Zn43 N312 C333 C334 -165.8(8) . . . . ?
Zn43 N312 C337 C336 164.8(11) . . . . ?
Zn32 N306 C319 C318 -171.3(7) . . . . ?
Zn32 N306 C315 C316 172.3(10) . . . . ?
Zn32 N307 C320 C321 -170.3(9) . . . . ?
Zn32 N307 C324 C323 172.2(11) . . . . ?
Zn41 N311 C330 C329 179.1(11) 3 . . . ?
Zn41 N311 C331 C332 -179.6(14) 3 . . . ?
Zn41 N301 C305 C304 -171.2(11) . . . . ?
Zn41 N301 C301 C302 167.9(9) . . . . ?
N303 C306 C303 C304 -168.4(9) . . . . ?
N303 C306 C303 C302 14.0(12) . . . . ?
N308 C327 C335 C334 -1.4(13) . . . . ?
N308 C327 C335 C336 -178.4(10) . . . . ?
N308 C325 C322 C321 175.5(9) . . . . ?
N308 C325 C322 C323 -1.7(13) . . . . ?
N305 C313 C314 C309 -1.0(10) . . . . ?
N305 C311 C310 C309 4.8(15) . . . . ?
N309 C326 C328 C329 0.8(15) . . . . ?
N309 C326 C328 C332 -179.7(10) . . . . ?
N309 C325 C322 C321 -0.4(13) . . . . ?
N309 C325 C322 C323 -177.5(9) . . . . ?
N302 C306 C303 C304 12.3(13) . . . . ?
N302 C306 C303 C302 -165.3(9) . . . . ?
N310 C326 C328 C329 179.9(10) . . . . ?
N310 C326 C328 C332 -0.6(15) . . . . ?
N310 C327 C335 C334 178.4(8) . . . . ?
N310 C327 C335 C336 1.3(14) . . . . ?
C317 C318 C319 N306 -1.8(14) . . . . ?
C317 C316 C315 N306 -0.5(19) . . . . ?
C313 N305 C311 C310 -5.3(13) . . . . ?
C313 N305 C311 Zn53 -171.1(17) . . . 8_465 ?
C326 N309 C325 N308 3.4(12) . . . . ?
C326 N309 C325 C322 178.8(8) . . . . ?
C326 N310 C327 N308 3.2(13) . . . . ?
C326 N310 C327 C335 -176.5(8) . . . . ?
C326 C328 C329 C330 179.0(11) . . . . ?
C326 C328 C332 C331 -178.9(13) . . . . ?
C327 N308 C325 N309 -7.6(12) . . . . ?
C327 N308 C325 C322 177.0(7) . . . . ?
C327 N310 C326 N309 -8.0(13) . . . . ?
C327 N310 C326 C328 172.9(8) . . . . ?
C327 C335 C334 C333 178.5(8) . . . . ?
C327 C335 C336 C337 179.8(11) . . . . ?
C307 N303 C306 N302 -0.5(10) . . . . ?
C307 N303 C306 C303 -179.7(6) . . . . ?
C307 N304 C308 N302 1.0(10) . . . . ?
C307 N304 C308 C317 -175.5(6) . . . . ?
C307 C309 C314 C313 176.0(6) . . . . ?
C307 C309 C310 C311 -177.7(8) . . . . ?
C314 C309 C307 N303 -178.7(6) . . . . ?
C314 C309 C307 N304 2.4(10) . . . . ?
C314 C309 C310 C311 -2.1(12) . . . . ?
C335 C334 C333 N312 0.2(15) . . . . ?
C335 C336 C337 N312 3(2) . . . . ?
C325 N308 C327 N310 3.9(12) . . . . ?
C325 N308 C327 C335 -176.3(7) . . . . ?
C325 N309 C326 N310 4.9(13) . . . . ?
C325 N309 C326 C328 -176.0(8) . . . . ?
C325 C322 C321 C320 -178.9(9) . . . . ?
C325 C322 C323 C324 -177.8(11) . . . . ?
C308 N302 C306 N303 -1.2(10) . . . . ?
C308 N302 C306 C303 178.0(6) . . . . ?
C308 N304 C307 N303 -3.0(11) . . . . ?
C308 N304 C307 C309 175.7(6) . . . . ?
C308 C317 C318 C319 178.6(7) . . . . ?
C308 C317 C316 C315 -177.7(9) . . . . ?
C334 C335 C336 C337 2.7(18) . . . . ?
C322 C321 C320 N307 -0.4(18) . . . . ?
C322 C323 C324 N307 -7(2) . . . . ?
C333 N312 C337 C336 -7.1(18) . . . . ?
C306 N303 C307 N304 2.7(11) . . . . ?
C306 N303 C307 C309 -176.0(6) . . . . ?
C306 N302 C308 N304 0.9(10) . . . . ?
C306 N302 C308 C317 177.3(6) . . . . ?
C306 C303 C304 C305 -178.8(11) . . . . ?
C306 C303 C302 C301 176.0(11) . . . . ?
C328 C329 C330 N311 -2(2) . . . . ?
C328 C332 C331 N311 2(3) . . . . ?
C311 N305 C313 C314 3.3(10) . . . . ?
C303 C304 C305 N301 1(2) . . . . ?
C303 C302 C301 N301 4(2) . . . . ?
C318 C317 C308 N302 160.1(7) . . . . ?
C318 C317 C308 N304 -23.3(10) . . . . ?
C318 C317 C316 C315 -0.4(15) . . . . ?
C321 C322 C323 C324 4.9(17) . . . . ?
C310 C309 C307 N303 -3.1(10) . . . . ?
C310 C309 C307 N304 178.1(7) . . . . ?
C310 C309 C314 C313 0.5(10) . . . . ?
C319 N306 Zn52 N307 94(3) . . . . ?
C319 N306 Zn52 I503 -128(2) . . . . ?
C319 N306 Zn52 I504 13(4) . . . . ?
C319 N306 C315 C316 0(2) . . . . ?
C323 C322 C321 C320 -1.7(15) . . . . ?
C320 N307 C324 C323 4(2) . . . . ?
C304 C303 C302 C301 -1.8(17) . . . . ?
C302 C303 C304 C305 -1.0(17) . . . . ?
C329 C328 C332 C331 1(2) . . . . ?
C324 N307 C320 C321 -0.7(19) . . . . ?
C330 N311 C331 C332 -4(3) . . . . ?
C336 C335 C334 C333 -4.4(15) . . . . ?
C337 N312 C333 C334 5.5(15) . . . . ?
C305 N301 C301 C302 -4.0(19) . . . . ?
C316 C317 C308 N302 -22.7(11) . . . . ?
C316 C317 C308 N304 153.9(8) . . . . ?
C316 C317 C318 C319 1.4(13) . . . . ?
C301 N301 C305 C304 2(2) . . . . ?
C332 C328 C329 C330 -0.6(18) . . . . ?
C331 N311 C330 C329 4(2) . . . . ?
Zn42 N306 C319 C318 -178.9(8) . . . . ?
Zn42 N306 C315 C316 -179.9(11) . . . . ?
Zn42 N307 C320 C321 178.3(9) . . . . ?
Zn42 N307 C324 C323 -174.8(12) . . . . ?
Zn31 N311 C330 C329 -178.6(12) 3 . . . ?
Zn31 N311 C331 C332 179.4(12) 3 . . . ?
Zn31 N301 C305 C304 176.1(10) . . . . ?
Zn31 N301 C301 C302 -179.4(10) . . . . ?
Zn33 N305 C313 C314 -167.8(5) 8_465 . . . ?
Zn33 N305 C311 C310 166.0(8) 8_465 . . . ?
Zn33 N312 C333 C334 -170.8(8) . . . . ?
Zn33 N312 C337 C336 169.2(11) . . . . ?
Zn52 N306 C319 C318 172(3) . . . . ?
Zn52 N306 C315 C316 -175.4(19) . . . . ?
Zn52 N307 C320 C321 159.0(14) . . . . ?
Zn52 N307 C324 C323 -158.3(16) . . . . ?
Zn51 N311 C330 C329 177.2(18) 3 . . . ?
Zn51 N311 C331 C332 -170(3) 3 . . . ?
Zn51 N301 C305 C304 153(2) . . . . ?
Zn51 N301 C301 C302 -166.0(18) . . . . ?
C315 N306 C319 C318 0.9(16) . . . . ?
C315 N306 Zn52 N307 -94.1(14) . . . . ?
C315 N306 Zn52 I503 44(2) . . . . ?
C315 N306 Zn52 I504 -175.2(12) . . . . ?
Zn53 N305 C313 C314 -163(2) 8_465 . . . ?
Zn53 N305 C311 C310 165.7(17) 8_465 . . . ?
Zn53 N312 C333 C334 169.3(17) . . . . ?
Zn53 N312 C337 C336 -170.6(18) . . . . ?
Zn53 C311 C310 C309 59(6) 8_465 . . . ?

loop_
_exptl_oxdiff_crystal_face_indexfrac_h
_exptl_oxdiff_crystal_face_indexfrac_k
_exptl_oxdiff_crystal_face_indexfrac_l
_exptl_oxdiff_crystal_face_x
_exptl_oxdiff_crystal_face_y
_exptl_oxdiff_crystal_face_z
-0.9990 0.0001 -0.0000 0.0276 0.0185 -0.0312
-1.0031 2.0006 0.0004 -0.0038 0.2034 0.0502
2.0010 -2.0004 -1.0008 0.0224 -0.2251 0.0059
-0.9979 -0.0002 1.0003 -0.0185 0.0217 -0.0561
0.9979 0.0002 -1.0003 0.0185 -0.0217 0.0561
0.0012 -0.0003 1.0004 -0.0462 0.0032 -0.0249
-0.0012 0.0003 -1.0004 0.0462 -0.0032 0.0249
1.0002 -0.0003 1.0004 -0.0738 -0.0153 0.0062
-1.9937 -1.0007 2.0004 -0.0214 -0.0491 -0.1530

loop_
_smtbx_masks_void_nr
_smtbx_masks_void_average_x
_smtbx_masks_void_average_y
_smtbx_masks_void_average_z
_smtbx_masks_void_volume
_smtbx_masks_void_count_electrons
_smtbx_masks_void_content
1 -0.366 -0.375 -0.116 3383.4 887.5 ?
2 -0.407 -0.408 -0.657 3383.4 887.5 ?
